data_2019591
loop_
_publ_author_name
'Geiger, David K.'
'Parsons, Dylan E.'

_publ_section_title
;
 Hydrogen bonding in 4-nitrobenzene-1,2-diamine and two hydrohalide salts
;
_journal_coeditor_code SK3544
_journal_issue 7
_journal_name_full 'Acta Crystallographica Section C'
_journal_page_first 681
_journal_page_last 688
_journal_paper_doi 10.1107/S2053229614013485
_journal_volume 70
_journal_year 2014
_chemical_formula_iupac 'C6 H7 N3 O2'
_chemical_formula_moiety 'C6 H7 N3 O2'
_chemical_formula_sum 'C6 H7 N3 O2'
_chemical_formula_weight 153.15
_chemical_name_common 4-nitro-o-phenylenediamine
_chemical_name_systematic
;
4-Nitrobenzene-1,2-diamine
;
_space_group_crystal_system orthorhombic
_space_group_IT_number 19
_space_group_name_Hall 'P 2ac 2ab'
_space_group_name_H-M_alt 'P 21 21 21'
_symmetry_space_group_name_Hall 'P 2ac 2ab'
_symmetry_space_group_name_H-M 'P 21 21 21'
_atom_sites_solution_hydrogens mixed
_atom_sites_solution_primary direct
_atom_sites_solution_secondary difmap
_cell_angle_alpha 90
_cell_angle_beta 90
_cell_angle_gamma 90
_cell_formula_units_Z 4
_cell_length_a 3.7492(6)
_cell_length_b 10.2864(19)
_cell_length_c 17.238(3)
_cell_measurement_reflns_used 99
_cell_measurement_temperature 199.(2)
_cell_measurement_theta_max 21.5303
_cell_measurement_theta_min 4.5948
_cell_volume 664.8(2)
_computing_cell_refinement 'APEX2  (Bruker, 2013)'
_computing_data_collection '<i>APEX2</i> (Bruker, 2013)'
_computing_data_reduction 'SAINT (Bruker, 2013)'
_computing_molecular_graphics 'PLATON (Spek, 2009)'
_computing_publication_material 'publCIF (Westrip, 2010)'
_computing_structure_refinement 'SHELXL2013 (Sheldrick, 2008)'
_computing_structure_solution 'SHELXS97 (Sheldrick, 2008)'
_diffrn_ambient_temperature 199.(2)
_diffrn_detector_area_resol_mean 8.3330
_diffrn_measured_fraction_theta_full 0.993
_diffrn_measured_fraction_theta_max 0.993
_diffrn_measurement_device_type 'Bruker SMART X2S benchtop'
_diffrn_measurement_method '\w scans'
_diffrn_radiation_monochromator 'doubly curved silicon crystal'
_diffrn_radiation_type 'Mo Ka'
_diffrn_radiation_wavelength 0.71073
_diffrn_reflns_av_R_equivalents 0.0661
_diffrn_reflns_limit_h_max 4
_diffrn_reflns_limit_h_min -4
_diffrn_reflns_limit_k_max 12
_diffrn_reflns_limit_k_min -12
_diffrn_reflns_limit_l_max 20
_diffrn_reflns_limit_l_min -20
_diffrn_reflns_number 7773
_diffrn_reflns_theta_full 25.02
_diffrn_reflns_theta_max 25.02
_diffrn_reflns_theta_min 3.08
_exptl_absorpt_coefficient_mu 0.119
_exptl_absorpt_correction_T_max 0.99
_exptl_absorpt_correction_T_min 0.46
_exptl_absorpt_correction_type multi-scan
_exptl_absorpt_process_details '(SADABS; Bruker, 2013)'
_exptl_crystal_colour
;
clear orange
;
_exptl_crystal_density_diffrn 1.530
_exptl_crystal_density_method 'not measured'
_exptl_crystal_description plate
_exptl_crystal_F_000 320
_exptl_crystal_size_max 0.650
_exptl_crystal_size_mid 0.500
_exptl_crystal_size_min 0.050
_refine_diff_density_max 0.119
_refine_diff_density_min -0.147
_refine_ls_abs_structure_details
;
Flack <i>x</i> determined using 354 quotients [(I+)-(I-)]/[(I+)+(I-)]
(Parsons <i>et al.</i>, 2013)
;
_refine_ls_abs_structure_Flack -0.8(10)
_refine_ls_extinction_method none
_refine_ls_goodness_of_fit_ref 1.042
_refine_ls_hydrogen_treatment mixed
_refine_ls_matrix_type full
_refine_ls_number_parameters 116
_refine_ls_number_reflns 1170
_refine_ls_number_restraints 0
_refine_ls_restrained_S_all 1.042
_refine_ls_R_factor_all 0.0374
_refine_ls_R_factor_gt 0.0301
_refine_ls_shift/su_max 0.000
_refine_ls_shift/su_mean 0.000
_refine_ls_structure_factor_coef Fsqd
_refine_ls_weighting_details 'w=1/[\s^2^(Fo^2^)+(0.03917P)^2^] where P=(Fo^2^+2Fc^2^)/3'
_refine_ls_weighting_scheme calc
_refine_ls_wR_factor_gt 0.0684
_refine_ls_wR_factor_ref 0.0721
_reflns_number_gt 1010
_reflns_number_total 1170
_reflns_threshold_expression I>2\s(I)
_cod_data_source_file sk3544sup1.cif
_cod_data_source_block I
_cod_depositor_comments 'Adding full bibliography for 2019591--2019593.cif.'
_cod_database_code 2019591
_cod_database_fobs_code 2019591

loop_
_space_group_symop_operation_xyz
'x, y, z'
'-x+1/2, -y, z+1/2'
'-x, y+1/2, -z+1/2'
'x+1/2, -y+1/2, -z'

loop_
_atom_site_type_symbol
_atom_site_label
_atom_site_fract_x
_atom_site_fract_y
_atom_site_fract_z
_atom_site_U_iso_or_equiv
_atom_site_adp_type
_atom_site_calc_flag
_atom_site_occupancy
O O1 0.9592(5) 1.03420(17) 1.12307(9) 0.0569(6) Uani d 1
O O2 0.7070(5) 0.85290(16) 1.08963(9) 0.0520(5) Uani d 1
N N1 0.9475(7) 1.1026(2) 0.76269(11) 0.0475(6) Uani d 1
H H1A 1.060(7) 1.174(3) 0.7478(15) 0.067(10) Uiso d 1
H H1B 0.850(7) 1.055(3) 0.7259(15) 0.055(8) Uiso d 1
N N2 0.6432(6) 0.8605(2) 0.79985(12) 0.0391(5) Uani d 1
H H2A 0.543(7) 0.902(3) 0.7594(17) 0.056(8) Uiso d 1
H H2B 0.525(8) 0.804(3) 0.8184(17) 0.066(10) Uiso d 1
N N3 0.8486(5) 0.95831(19) 1.07251(9) 0.0363(5) Uani d 1
C C1 0.9249(6) 1.0660(2) 0.83812(11) 0.0300(5) Uani d 1
C C2 0.7666(6) 0.9449(2) 0.85884(11) 0.0286(5) Uani d 1
C C3 0.7492(5) 0.90992(19) 0.93576(11) 0.0294(5) Uani d 1
H H3 0.6461 0.8291 0.9502 0.035 Uiso calc 1
C C4 0.8828(5) 0.9931(2) 0.99237(11) 0.0289(5) Uani d 1
C C5 1.0380(5) 1.11164(19) 0.97364(12) 0.0299(5) Uani d 1
H H5 1.1292 1.1671 1.013 0.036 Uiso calc 1
C C6 1.0567(6) 1.1467(2) 0.89689(12) 0.0323(5) Uani d 1
H H6 1.1615 1.2276 0.8833 0.039 Uiso calc 1

loop_
_atom_site_aniso_label
_atom_site_aniso_U_11
_atom_site_aniso_U_22
_atom_site_aniso_U_33
_atom_site_aniso_U_12
_atom_site_aniso_U_13
_atom_site_aniso_U_23
O1 0.0906(14) 0.0496(11) 0.0305(8) -0.0074(11) -0.0053(9) -0.0078(8)
O2 0.0811(13) 0.0360(9) 0.0389(9) -0.0070(10) 0.0097(9) 0.0071(8)
N1 0.0657(16) 0.0484(13) 0.0282(10) -0.0118(12) -0.0008(10) 0.0069(10)
N2 0.0504(13) 0.0339(11) 0.0329(10) -0.0044(11) -0.0031(10) -0.0060(9)
N3 0.0470(12) 0.0314(11) 0.0304(9) 0.0057(9) 0.0025(8) -0.0011(9)
C1 0.0306(11) 0.0293(12) 0.0301(10) 0.0047(9) 0.0025(9) 0.0018(9)
C2 0.0298(12) 0.0248(10) 0.0312(10) 0.0044(10) -0.0001(9) -0.0042(9)
C3 0.0324(11) 0.0212(10) 0.0347(10) 0.0026(10) 0.0039(11) -0.0014(9)
C4 0.0335(12) 0.0249(11) 0.0282(10) 0.0058(10) 0.0022(8) -0.0013(8)
C5 0.0318(12) 0.0264(11) 0.0316(10) 0.0009(10) 0.0002(10) -0.0050(9)
C6 0.0335(11) 0.0253(10) 0.0380(11) -0.0010(10) 0.0023(9) 0.0009(9)

loop_
_atom_type_symbol
_atom_type_description
_atom_type_scat_dispersion_real
_atom_type_scat_dispersion_imag
_atom_type_scat_source
C C 0.0033 0.0016 'International Tables Vol C Tables 4.2.6.8 and 6.1.1.4'
H H 0.0000 0.0000 'International Tables Vol C Tables 4.2.6.8 and 6.1.1.4'
N N 0.0061 0.0033 'International Tables Vol C Tables 4.2.6.8 and 6.1.1.4'
O O 0.0106 0.0060 'International Tables Vol C Tables 4.2.6.8 and 6.1.1.4'

loop_
_geom_angle_atom_site_label_1
_geom_angle_atom_site_label_2
_geom_angle_atom_site_label_3
_geom_angle
C1 N1 H1A 122.5(18)
C1 N1 H1B 120.8(17)
H1A N1 H1B 117.(2)
C2 N2 H2A 113.6(18)
C2 N2 H2B 110.(2)
H2A N2 H2B 115.(3)
O1 N3 O2 121.65(17)
O1 N3 C4 119.33(19)
O2 N3 C4 119.02(18)
N1 C1 C6 120.5(2)
N1 C1 C2 120.6(2)
C6 C1 C2 118.94(17)
C3 C2 N2 121.1(2)
C3 C2 C1 119.32(18)
N2 C2 C1 119.50(18)
C2 C3 C4 119.89(19)
C2 C3 H3 120.1
C4 C3 H3 120.1
C5 C4 C3 121.86(18)
C5 C4 N3 118.74(18)
C3 C4 N3 119.36(18)
C6 C5 C4 118.40(19)
C6 C5 H5 120.8
C4 C5 H5 120.8
C5 C6 C1 121.6(2)
C5 C6 H6 119.2
C1 C6 H6 119.2

loop_
_geom_bond_atom_site_label_1
_geom_bond_atom_site_label_2
_geom_bond_distance
O1 N3 1.241(2)
O2 N3 1.243(2)
N1 C1 1.356(3)
N1 H1A 0.88(3)
N1 H1B 0.88(3)
N2 C2 1.415(3)
N2 H2A 0.90(3)
N2 H2B 0.80(3)
N3 C4 1.433(3)
C1 C6 1.399(3)
C1 C2 1.426(3)
C2 C3 1.375(3)
C3 C4 1.391(3)
C3 H3 0.95
C4 C5 1.389(3)
C5 C6 1.373(3)
C5 H5 0.95
C6 H6 0.95

loop_
_geom_hbond_atom_site_label_D
_geom_hbond_atom_site_label_H
_geom_hbond_atom_site_label_A
_geom_hbond_site_symmetry_A
_geom_hbond_distance_DH
_geom_hbond_distance_HA
_geom_hbond_distance_DA
_geom_hbond_angle_DHA
_geom_hbond_publ_flag
N1 H1A N2 3_756 0.88(3) 2.37(3) 3.249(3) 177(2) yes
N1 H1B O1 2_674 0.88(3) 2.31(3) 3.178(3) 169(2) yes
N1 H1B O2 2_674 0.88(3) 2.54(3) 3.073(3) 120(2) yes
N2 H2A O1 2_674 0.90(3) 2.44(3) 3.257(3) 151(2) yes
N2 H2B O2 4_467 0.80(3) 2.55(3) 3.335(3) 165(3) yes
C3 H3 O2 4_467 0.95 2.59 3.411(3) 145 yes

loop_
_geom_torsion_atom_site_label_1
_geom_torsion_atom_site_label_2
_geom_torsion_atom_site_label_3
_geom_torsion_atom_site_label_4
_geom_torsion
N1 C1 C2 C3 179.6(2)
C6 C1 C2 C3 -0.4(3)
N1 C1 C2 N2 2.1(3)
C6 C1 C2 N2 -177.9(2)
N2 C2 C3 C4 177.97(19)
C1 C2 C3 C4 0.5(3)
C2 C3 C4 C5 -0.5(3)
C2 C3 C4 N3 177.19(19)
O1 N3 C4 C5 -0.3(3)
O2 N3 C4 C5 179.37(18)
O1 N3 C4 C3 -178.08(19)
O2 N3 C4 C3 1.6(3)
C3 C4 C5 C6 0.3(3)
N3 C4 C5 C6 -177.4(2)
C4 C5 C6 C1 -0.2(3)
N1 C1 C6 C5 -179.8(2)
C2 C1 C6 C5 0.2(3)
